data_2244169
loop_
_publ_author_name
'Archana, Sreeramapura D.'
'Kiran Kumar, Haruvegowda'
'Yathirajan, Hemmige S.'
'Foro, Sabine'
'Butcher, Ray J.'

_publ_section_title
;
 The structures of eleven (4-phenyl)piperazinium salts containing organic
 anions
;
_journal_issue 10
_journal_name_full 'Acta Crystallographica Section E'
_journal_page_first 1016
_journal_page_last 1027
_journal_paper_doi 10.1107/S2056989022009057
_journal_volume 78
_journal_year 2022
_chemical_formula_iupac 'C10 H15 N2 +, C6 H2 N3 O7 -'
_chemical_formula_moiety 'C10 H15 N2 +, C6 H2 N3 O7 -'
_chemical_formula_sum 'C16 H17 N5 O7'
_chemical_formula_weight 391.34
_chemical_name_common
;
4-Phenylpiperazin-1-ium picrate
;
_chemical_name_systematic
;
4-Phenylpiperazin-1-ium 2,4,6-trinitrophenolate
;
_space_group_crystal_system monoclinic
_space_group_IT_number 14
_space_group_name_Hall '-P 2ybc'
_space_group_name_H-M_alt 'P 1 21/c 1'
_atom_sites_solution_hydrogens mixed
_atom_sites_solution_primary dual
_atom_sites_solution_secondary difmap
_audit_creation_method SHELXL-2018/3
_cell_angle_alpha 90
_cell_angle_beta 95.330(10)
_cell_angle_gamma 90
_cell_formula_units_Z 4
_cell_length_a 8.5170(10)
_cell_length_b 6.8250(10)
_cell_length_c 30.265(4)
_cell_measurement_reflns_used 2640
_cell_measurement_temperature 293(2)
_cell_measurement_theta_max 27.94
_cell_measurement_theta_min 2.59
_cell_volume 1751.7(4)
_computing_cell_refinement
;
CrysAlis RED (Oxford Diffraction, 2007)
;
_computing_data_collection
;
CrysAlis CCD (Oxford Diffraction, 2007)
;
_computing_data_reduction
;
CrysAlis RED (Oxford Diffraction, 2007)
;
_computing_molecular_graphics
;
SHELXTL (Sheldrick, 2008)
;
_computing_publication_material
;
SHELXTL (Sheldrick, 2008)
;
_computing_structure_refinement
;
SHELXL-2018/3 (Sheldrick, 2015b)
;
_computing_structure_solution
;
SHELXT (Sheldrick, 2015a)
;
_diffrn_ambient_temperature 293(2)
_diffrn_measured_fraction_theta_full 0.997
_diffrn_measured_fraction_theta_max 0.923
_diffrn_measurement_device_type
;
Oxford Diffraction Xcalibur with Sapphire CCD
;
_diffrn_measurement_method
;
\w and \f scans
;
_diffrn_radiation_type MoK\a
_diffrn_radiation_wavelength 0.71073
_diffrn_reflns_av_R_equivalents 0.0764
_diffrn_reflns_av_unetI/netI 0.0633
_diffrn_reflns_limit_h_max 10
_diffrn_reflns_limit_h_min -10
_diffrn_reflns_limit_k_max 4
_diffrn_reflns_limit_k_min -8
_diffrn_reflns_limit_l_max 38
_diffrn_reflns_limit_l_min -34
_diffrn_reflns_number 12427
_diffrn_reflns_theta_full 25.242
_diffrn_reflns_theta_max 27.985
_diffrn_reflns_theta_min 2.644
_diffrn_source 'Enhance (Mo) X-ray Source'
_exptl_absorpt_coefficient_mu 0.119
_exptl_absorpt_correction_T_max 1.00000
_exptl_absorpt_correction_T_min 0.83445
_exptl_absorpt_correction_type multi-scan
_exptl_absorpt_process_details
;
(CrysalisRED; Oxford Diffraction, 2007)
;
_exptl_crystal_colour yellow
_exptl_crystal_density_diffrn 1.484
_exptl_crystal_description prism
_exptl_crystal_F_000 816
_exptl_crystal_size_max 0.500
_exptl_crystal_size_mid 0.360
_exptl_crystal_size_min 0.200
_refine_diff_density_max 0.259
_refine_diff_density_min -0.204
_refine_ls_extinction_coef 0.0131(17)
_refine_ls_extinction_expression Fc^*^=kFc[1+0.001xFc^2^\l^3^/sin(2\q)]^-1/4^
_refine_ls_extinction_method
;
SHELXL-2018/3 (Sheldrick 2018)
;
_refine_ls_goodness_of_fit_ref 1.048
_refine_ls_hydrogen_treatment mixed
_refine_ls_matrix_type full
_refine_ls_number_parameters 260
_refine_ls_number_reflns 3893
_refine_ls_number_restraints 0
_refine_ls_restrained_S_all 1.048
_refine_ls_R_factor_all 0.1146
_refine_ls_R_factor_gt 0.0642
_refine_ls_shift/su_max 0.000
_refine_ls_shift/su_mean 0.000
_refine_ls_structure_factor_coef Fsqd
_refine_ls_weighting_details 'w=1/[\s^2^(Fo^2^)+(0.0504P)^2^+0.8725P] where P=(Fo^2^+2Fc^2^)/3'
_refine_ls_weighting_scheme calc
_refine_ls_wR_factor_gt 0.1269
_refine_ls_wR_factor_ref 0.1488
_reflns_number_gt 2389
_reflns_number_total 3893
_reflns_threshold_expression 'I > 2\s(I)'
_cod_data_source_file hb8034sup1.cif
_cod_data_source_block 8
_cod_depositor_comments 'Adding full bibliography for 2244163--2244173.cif.'
_cod_original_sg_symbol_H-M 'P 21/c'
_cod_database_code 2244169
_cod_database_fobs_code 2244169
_shelx_space_group_comment
;
The symmetry employed for this shelxl refinement is uniquely defined
by the following loop, which should always be used as a source of
symmetry information in preference to the above space-group names.
They are only intended as comments.
;
_shelx_estimated_absorpt_t_min 0.943
_shelx_estimated_absorpt_t_max 0.977

loop_
_space_group_symop_operation_xyz
'x, y, z'
'-x, y+1/2, -z+1/2'
'-x, -y, -z'
'x, -y-1/2, z-1/2'

loop_
_atom_site_type_symbol
_atom_site_label
_atom_site_fract_x
_atom_site_fract_y
_atom_site_fract_z
_atom_site_U_iso_or_equiv
_atom_site_adp_type
_atom_site_calc_flag
_atom_site_occupancy
_atom_site_disorder_assembly
_atom_site_disorder_group
C C1 0.7177(3) 0.4179(4) 0.26101(7) 0.0433(6) Uani d 1 . .
C C2 0.7900(3) 0.5991(4) 0.25921(9) 0.0570(7) Uani d 1 . .
H H2 0.780507 0.690261 0.281649 0.068 Uiso calc 1 . .
C C3 0.8768(3) 0.6449(5) 0.22386(10) 0.0688(9) Uani d 1 . .
H H3 0.923005 0.768012 0.222678 0.083 Uiso calc 1 . .
C C4 0.8954(3) 0.5133(6) 0.19100(10) 0.0694(9) Uani d 1 . .
H H4 0.953581 0.545868 0.167535 0.083 Uiso calc 1 . .
C C5 0.8277(3) 0.3334(5) 0.19292(9) 0.0669(8) Uani d 1 . .
H H5 0.841487 0.241929 0.170835 0.080 Uiso calc 1 . .
C C6 0.7388(3) 0.2847(4) 0.22725(8) 0.0556(7) Uani d 1 . .
H H6 0.692475 0.161451 0.227796 0.067 Uiso calc 1 . .
C C7 0.6520(3) 0.1721(4) 0.31432(9) 0.0593(7) Uani d 1 . .
H H7A 0.753277 0.171429 0.331875 0.071 Uiso calc 1 . .
H H7B 0.656412 0.077286 0.290590 0.071 Uiso calc 1 . .
C C8 0.5257(3) 0.1140(4) 0.34299(9) 0.0608(8) Uani d 1 . .
H H8A 0.425199 0.106259 0.325154 0.073 Uiso calc 1 . .
H H8B 0.549272 -0.014205 0.355756 0.073 Uiso calc 1 . .
C C9 0.4869(3) 0.4552(5) 0.35981(10) 0.0659(8) Uani d 1 . .
H H9A 0.485333 0.550341 0.383577 0.079 Uiso calc 1 . .
H H9B 0.384923 0.457927 0.342652 0.079 Uiso calc 1 . .
C C10 0.6136(3) 0.5090(4) 0.33044(9) 0.0574(7) Uani d 1 . .
H H10A 0.591245 0.637189 0.317528 0.069 Uiso calc 1 . .
H H10B 0.714497 0.515872 0.348122 0.069 Uiso calc 1 . .
C C11 -0.1176(3) 0.2795(3) 0.46054(8) 0.0401(5) Uani d 1 . .
C C12 0.0517(3) 0.2586(3) 0.46416(7) 0.0378(5) Uani d 1 . .
C C13 0.1453(3) 0.2289(3) 0.50261(8) 0.0403(5) Uani d 1 . .
H H13 0.253635 0.212835 0.502247 0.048 Uiso calc 1 . .
C C14 0.0762(3) 0.2232(3) 0.54215(7) 0.0393(5) Uani d 1 . .
C C15 -0.0855(3) 0.2447(3) 0.54264(8) 0.0406(6) Uani d 1 . .
H H15 -0.131175 0.242523 0.569377 0.049 Uiso calc 1 . .
C C16 -0.1766(3) 0.2689(3) 0.50371(8) 0.0395(5) Uani d 1 . .
N N1 0.6227(2) 0.3663(3) 0.29532(6) 0.0426(5) Uani d 1 . .
N N2 0.5157(3) 0.2589(4) 0.37874(8) 0.0600(7) Uani d 1 . .
H H21 0.446(4) 0.227(4) 0.3950(10) 0.072 Uiso d 1 . .
H H22 0.614(4) 0.265(4) 0.3984(10) 0.072 Uiso d 1 . .
N N3 0.1308(3) 0.2645(3) 0.42356(7) 0.0491(5) Uani d 1 . .
N N4 0.1728(3) 0.1928(3) 0.58323(7) 0.0551(6) Uani d 1 . .
N N5 -0.3455(3) 0.2877(4) 0.50670(8) 0.0561(6) Uani d 1 . .
O O1 -0.1980(2) 0.3022(3) 0.42443(6) 0.0645(6) Uani d 1 . .
O O2 0.2413(2) 0.1487(3) 0.42128(6) 0.0648(6) Uani d 1 . .
O O3 0.0884(3) 0.3800(3) 0.39444(6) 0.0705(6) Uani d 1 . .
O O4 0.3160(3) 0.1892(4) 0.58218(7) 0.0770(7) Uani d 1 . .
O O5 0.1098(3) 0.1737(3) 0.61764(6) 0.0763(7) Uani d 1 . .
O O6 -0.3873(3) 0.3692(4) 0.53943(8) 0.0982(9) Uani d 1 . .
O O7 -0.4365(2) 0.2218(4) 0.47735(8) 0.0836(7) Uani d 1 . .

loop_
_atom_site_aniso_label
_atom_site_aniso_U_11
_atom_site_aniso_U_22
_atom_site_aniso_U_33
_atom_site_aniso_U_12
_atom_site_aniso_U_13
_atom_site_aniso_U_23
C1 0.0335(12) 0.0615(16) 0.0346(12) 0.0028(11) 0.0017(10) 0.0009(11)
C2 0.0524(16) 0.0688(19) 0.0505(16) -0.0122(14) 0.0088(13) -0.0012(14)
C3 0.0500(17) 0.092(2) 0.0650(19) -0.0185(15) 0.0072(14) 0.0147(18)
C4 0.0457(16) 0.117(3) 0.0474(17) 0.0019(17) 0.0123(13) 0.0096(18)
C5 0.0599(18) 0.098(3) 0.0439(16) 0.0138(17) 0.0087(13) -0.0068(16)
C6 0.0541(16) 0.0721(19) 0.0410(14) 0.0017(13) 0.0066(12) -0.0043(14)
C7 0.0650(18) 0.0619(18) 0.0530(16) 0.0100(14) 0.0154(13) 0.0096(14)
C8 0.0599(17) 0.0671(19) 0.0548(17) -0.0037(14) 0.0028(13) 0.0169(15)
C9 0.0609(18) 0.079(2) 0.0621(18) -0.0024(15) 0.0273(15) -0.0079(16)
C10 0.0589(17) 0.0638(18) 0.0524(16) -0.0096(13) 0.0198(13) -0.0097(14)
C11 0.0419(13) 0.0392(13) 0.0393(13) -0.0045(10) 0.0040(10) -0.0039(10)
C12 0.0437(13) 0.0337(12) 0.0375(12) -0.0070(10) 0.0114(10) -0.0035(10)
C13 0.0387(12) 0.0326(12) 0.0501(14) -0.0034(10) 0.0059(10) -0.0017(11)
C14 0.0481(14) 0.0324(12) 0.0369(13) -0.0025(10) 0.0012(10) 0.0030(10)
C15 0.0519(14) 0.0337(12) 0.0377(13) -0.0024(10) 0.0119(11) -0.0022(10)
C16 0.0401(12) 0.0337(12) 0.0458(14) -0.0007(10) 0.0094(10) -0.0039(10)
N1 0.0411(11) 0.0501(12) 0.0374(10) -0.0014(9) 0.0082(8) -0.0003(9)
N2 0.0369(12) 0.102(2) 0.0419(13) -0.0107(12) 0.0070(10) 0.0129(13)
N3 0.0497(13) 0.0538(14) 0.0456(13) -0.0141(11) 0.0136(10) -0.0062(11)
N4 0.0633(15) 0.0533(14) 0.0476(13) -0.0044(11) -0.0016(11) 0.0095(11)
N5 0.0466(13) 0.0710(16) 0.0522(14) 0.0037(11) 0.0115(11) -0.0040(12)
O1 0.0492(11) 0.0992(16) 0.0439(11) -0.0128(10) -0.0022(8) 0.0049(10)
O2 0.0475(11) 0.0813(15) 0.0695(13) -0.0011(10) 0.0256(9) -0.0093(11)
O3 0.0900(16) 0.0759(15) 0.0487(11) -0.0030(11) 0.0225(11) 0.0104(11)
O4 0.0533(13) 0.1053(18) 0.0699(14) 0.0007(11) -0.0073(10) 0.0184(12)
O5 0.0829(15) 0.1026(18) 0.0430(11) -0.0078(12) 0.0044(10) 0.0215(11)
O6 0.0651(15) 0.161(3) 0.0722(15) 0.0199(15) 0.0266(12) -0.0310(16)
O7 0.0460(12) 0.131(2) 0.0738(15) -0.0125(12) 0.0081(11) -0.0182(14)

loop_
_atom_type_symbol
_atom_type_description
_atom_type_scat_dispersion_real
_atom_type_scat_dispersion_imag
_atom_type_scat_source
C C 0.0033 0.0016 'International Tables Vol C Tables 4.2.6.8 and 6.1.1.4'
H H 0.0000 0.0000 'International Tables Vol C Tables 4.2.6.8 and 6.1.1.4'
N N 0.0061 0.0033 'International Tables Vol C Tables 4.2.6.8 and 6.1.1.4'
O O 0.0106 0.0060 'International Tables Vol C Tables 4.2.6.8 and 6.1.1.4'

loop_
_geom_angle_atom_site_label_1
_geom_angle_atom_site_label_2
_geom_angle_atom_site_label_3
_geom_angle_site_symmetry_1
_geom_angle_site_symmetry_3
_geom_angle
_geom_angle_publ_flag
C2 C1 C6 . . 117.8(2) ?
C2 C1 N1 . . 122.4(2) ?
C6 C1 N1 . . 119.8(2) ?
C1 C2 C3 . . 120.1(3) ?
C1 C2 H2 . . 120.0 ?
C3 C2 H2 . . 120.0 ?
C4 C3 C2 . . 121.3(3) ?
C4 C3 H3 . . 119.3 ?
C2 C3 H3 . . 119.3 ?
C5 C4 C3 . . 119.1(3) ?
C5 C4 H4 . . 120.4 ?
C3 C4 H4 . . 120.4 ?
C4 C5 C6 . . 120.9(3) ?
C4 C5 H5 . . 119.6 ?
C6 C5 H5 . . 119.6 ?
C5 C6 C1 . . 120.8(3) ?
C5 C6 H6 . . 119.6 ?
C1 C6 H6 . . 119.6 ?
N1 C7 C8 . . 111.3(2) ?
N1 C7 H7A . . 109.4 ?
C8 C7 H7A . . 109.4 ?
N1 C7 H7B . . 109.4 ?
C8 C7 H7B . . 109.4 ?
H7A C7 H7B . . 108.0 ?
N2 C8 C7 . . 110.0(2) ?
N2 C8 H8A . . 109.7 ?
C7 C8 H8A . . 109.7 ?
N2 C8 H8B . . 109.7 ?
C7 C8 H8B . . 109.7 ?
H8A C8 H8B . . 108.2 ?
N2 C9 C10 . . 110.5(2) ?
N2 C9 H9A . . 109.6 ?
C10 C9 H9A . . 109.6 ?
N2 C9 H9B . . 109.6 ?
C10 C9 H9B . . 109.6 ?
H9A C9 H9B . . 108.1 ?
N1 C10 C9 . . 111.0(2) ?
N1 C10 H10A . . 109.4 ?
C9 C10 H10A . . 109.4 ?
N1 C10 H10B . . 109.4 ?
C9 C10 H10B . . 109.4 ?
H10A C10 H10B . . 108.0 ?
O1 C11 C12 . . 122.9(2) ?
O1 C11 C16 . . 126.2(2) ?
C12 C11 C16 . . 110.8(2) ?
C13 C12 C11 . . 125.5(2) ?
C13 C12 N3 . . 116.4(2) ?
C11 C12 N3 . . 118.1(2) ?
C12 C13 C14 . . 118.7(2) ?
C12 C13 H13 . . 120.6 ?
C14 C13 H13 . . 120.6 ?
C13 C14 C15 . . 120.6(2) ?
C13 C14 N4 . . 119.7(2) ?
C15 C14 N4 . . 119.6(2) ?
C16 C15 C14 . . 119.4(2) ?
C16 C15 H15 . . 120.3 ?
C14 C15 H15 . . 120.3 ?
C15 C16 C11 . . 124.8(2) ?
C15 C16 N5 . . 116.4(2) ?
C11 C16 N5 . . 118.7(2) ?
C1 N1 C10 . . 116.3(2) ?
C1 N1 C7 . . 115.2(2) ?
C10 N1 C7 . . 109.9(2) ?
C9 N2 C8 . . 110.2(2) ?
C9 N2 H21 . . 112(2) ?
C8 N2 H21 . . 111(2) ?
C9 N2 H22 . . 107.5(17) ?
C8 N2 H22 . . 111.7(17) ?
H21 N2 H22 . . 105(3) ?
O3 N3 O2 . . 123.5(2) ?
O3 N3 C12 . . 120.1(2) ?
O2 N3 C12 . . 116.3(2) ?
O5 N4 O4 . . 122.5(2) ?
O5 N4 C14 . . 119.4(2) ?
O4 N4 C14 . . 118.1(2) ?
O7 N5 O6 . . 123.4(2) ?
O7 N5 C16 . . 119.4(2) ?
O6 N5 C16 . . 117.1(2) ?

loop_
_geom_bond_atom_site_label_1
_geom_bond_atom_site_label_2
_geom_bond_site_symmetry_2
_geom_bond_distance
_geom_bond_publ_flag
C1 C2 . 1.385(4) ?
C1 C6 . 1.392(3) ?
C1 N1 . 1.419(3) ?
C2 C3 . 1.391(4) ?
C2 H2 . 0.9300 ?
C3 C4 . 1.361(4) ?
C3 H3 . 0.9300 ?
C4 C5 . 1.359(4) ?
C4 H4 . 0.9300 ?
C5 C6 . 1.382(4) ?
C5 H5 . 0.9300 ?
C6 H6 . 0.9300 ?
C7 N1 . 1.457(3) ?
C7 C8 . 1.497(4) ?
C7 H7A . 0.9700 ?
C7 H7B . 0.9700 ?
C8 N2 . 1.474(4) ?
C8 H8A . 0.9700 ?
C8 H8B . 0.9700 ?
C9 N2 . 1.469(4) ?
C9 C10 . 1.506(3) ?
C9 H9A . 0.9700 ?
C9 H9B . 0.9700 ?
C10 N1 . 1.449(3) ?
C10 H10A . 0.9700 ?
C10 H10B . 0.9700 ?
C11 O1 . 1.244(3) ?
C11 C12 . 1.443(3) ?
C11 C16 . 1.445(3) ?
C12 C13 . 1.363(3) ?
C12 N3 . 1.456(3) ?
C13 C14 . 1.382(3) ?
C13 H13 . 0.9300 ?
C14 C15 . 1.386(3) ?
C14 N4 . 1.441(3) ?
C15 C16 . 1.360(3) ?
C15 H15 . 0.9300 ?
C16 N5 . 1.455(3) ?
N2 H21 . 0.83(3) ?
N2 H22 . 0.98(3) ?
N3 O3 . 1.212(3) ?
N3 O2 . 1.236(3) ?
N4 O5 . 1.222(3) ?
N4 O4 . 1.223(3) ?
N5 O7 . 1.210(3) ?
N5 O6 . 1.218(3) ?

loop_
_geom_hbond_atom_site_label_D
_geom_hbond_atom_site_label_H
_geom_hbond_atom_site_label_A
_geom_hbond_site_symmetry_A
_geom_hbond_distance_DH
_geom_hbond_distance_HA
_geom_hbond_distance_DA
_geom_hbond_angle_DHA
_geom_hbond_publ_flag
C8 H8B O4 3_656 0.97 2.42 3.265(4) 145.0 yes
C9 H9A O4 3_666 0.97 2.60 3.353(4) 134.4 yes
C9 H9A O6 3_566 0.97 2.61 3.455(4) 146.3 yes
N2 H21 O2 . 0.83(3) 2.06(3) 2.871(3) 166(3) yes
N2 H21 O7 1_655 0.83(3) 2.60(3) 2.985(3) 110(2) yes
N2 H22 O1 1_655 0.98(3) 1.74(3) 2.705(3) 168(3) yes
N2 H21 O7 1_655 0.83(3) 2.60(3) 2.985(3) 110(2) yes

loop_
_geom_torsion_atom_site_label_1
_geom_torsion_atom_site_label_2
_geom_torsion_atom_site_label_3
_geom_torsion_atom_site_label_4
_geom_torsion_site_symmetry_1
_geom_torsion_site_symmetry_2
_geom_torsion_site_symmetry_3
_geom_torsion_site_symmetry_4
_geom_torsion
_geom_torsion_publ_flag
C6 C1 C2 C3 . . . . 1.7(4) ?
N1 C1 C2 C3 . . . . -177.4(2) ?
C1 C2 C3 C4 . . . . -1.3(4) ?
C2 C3 C4 C5 . . . . -0.1(5) ?
C3 C4 C5 C6 . . . . 1.1(5) ?
C4 C5 C6 C1 . . . . -0.7(4) ?
C2 C1 C6 C5 . . . . -0.7(4) ?
N1 C1 C6 C5 . . . . 178.5(2) ?
N1 C7 C8 N2 . . . . -58.0(3) ?
N2 C9 C10 N1 . . . . 57.4(3) ?
O1 C11 C12 C13 . . . . -178.4(2) ?
C16 C11 C12 C13 . . . . 1.2(3) ?
O1 C11 C12 N3 . . . . 0.0(3) ?
C16 C11 C12 N3 . . . . 179.6(2) ?
C11 C12 C13 C14 . . . . -2.0(3) ?
N3 C12 C13 C14 . . . . 179.6(2) ?
C12 C13 C14 C15 . . . . 0.8(3) ?
C12 C13 C14 N4 . . . . -179.8(2) ?
C13 C14 C15 C16 . . . . 0.9(3) ?
N4 C14 C15 C16 . . . . -178.5(2) ?
C14 C15 C16 C11 . . . . -1.7(4) ?
C14 C15 C16 N5 . . . . 179.1(2) ?
O1 C11 C16 C15 . . . . -179.7(2) ?
C12 C11 C16 C15 . . . . 0.6(3) ?
O1 C11 C16 N5 . . . . -0.6(4) ?
C12 C11 C16 N5 . . . . 179.8(2) ?
C2 C1 N1 C10 . . . . -4.1(3) ?
C6 C1 N1 C10 . . . . 176.8(2) ?
C2 C1 N1 C7 . . . . -134.9(3) ?
C6 C1 N1 C7 . . . . 46.0(3) ?
C9 C10 N1 C1 . . . . 169.3(2) ?
C9 C10 N1 C7 . . . . -57.6(3) ?
C8 C7 N1 C1 . . . . -168.0(2) ?
C8 C7 N1 C10 . . . . 58.3(3) ?
C10 C9 N2 C8 . . . . -56.6(3) ?
C7 C8 N2 C9 . . . . 56.8(3) ?
C13 C12 N3 O3 . . . . -141.4(2) ?
C11 C12 N3 O3 . . . . 40.1(3) ?
C13 C12 N3 O2 . . . . 37.9(3) ?
C11 C12 N3 O2 . . . . -140.6(2) ?
C13 C14 N4 O5 . . . . -174.7(2) ?
C15 C14 N4 O5 . . . . 4.7(3) ?
C13 C14 N4 O4 . . . . 6.0(3) ?
C15 C14 N4 O4 . . . . -174.6(2) ?
C15 C16 N5 O7 . . . . -146.1(3) ?
C11 C16 N5 O7 . . . . 34.6(3) ?
C15 C16 N5 O6 . . . . 33.4(3) ?
C11 C16 N5 O6 . . . . -145.9(3) ?
